data_7202127
loop_
_publ_author_name
'Kong, Xiang-Jian'
'Ren, Yan-Ping'
'Long, La-Sheng'
'Huang, Rong-Bin'
'Zheng, Lan-Sun'
'Kurmoo, Mohamedally'

_publ_section_title
;
 Influence of reaction conditions on the channel shape of 3d-4f
 heterometallic metal--organic framework
;
_journal_issue 10
_journal_name_full CrystEngComm
_journal_page_first 1309
_journal_paper_doi 10.1039/b804966a
_journal_volume 10
_journal_year 2008
_chemical_formula_sum 'C9 H14 La N2 Ni O12'
_chemical_formula_weight 539.84
_chemical_name_systematic
;
?
;
_space_group_IT_number 2
_symmetry_cell_setting triclinic
_symmetry_space_group_name_Hall '-P 1'
_symmetry_space_group_name_H-M 'P -1'
_atom_sites_solution_hydrogens geom
_atom_sites_solution_primary direct
_atom_sites_solution_secondary difmap
_audit_creation_method SHELXL-97
_cell_angle_alpha 74.971(3)
_cell_angle_beta 87.847(3)
_cell_angle_gamma 86.518(3)
_cell_formula_units_Z 2
_cell_length_a 7.2250(13)
_cell_length_b 8.6469(16)
_cell_length_c 12.836(2)
_cell_measurement_reflns_used 6065
_cell_measurement_temperature 298(2)
_cell_measurement_theta_max 28.385
_cell_measurement_theta_min 2.442
_cell_volume 772.9(2)
_computing_cell_refinement 'SHELXTL-Plus (Sheldrick, 1990)'
_computing_data_collection 'SHELXTL-Plus (Sheldrick, 1990)'
_computing_data_reduction 'SHELXTL-Plus (Sheldrick, 1990)'
_computing_molecular_graphics 'SHELXTL V.5.0 (Sheldrick, 1997)'
_computing_publication_material 'SHELXL-97 (Sheldrick, 1997)'
_computing_structure_refinement 'SHELXL-97 (Sheldrick, 1997)'
_computing_structure_solution 'SHELXS-97 (Sheldrick, 1990)'
_diffrn_ambient_temperature 298(2)
_diffrn_measured_fraction_theta_full 0.968
_diffrn_measured_fraction_theta_max 0.968
_diffrn_measurement_device_type 'Bruker Smart Apex CCD area detector'
_diffrn_measurement_method 'phi and omega scans'
_diffrn_radiation_monochromator graphite
_diffrn_radiation_source 'fine-focus sealed tube'
_diffrn_radiation_type MoK\a
_diffrn_radiation_wavelength 0.71073
_diffrn_reflns_av_R_equivalents 0.0191
_diffrn_reflns_av_sigmaI/netI 0.0251
_diffrn_reflns_limit_h_max 8
_diffrn_reflns_limit_h_min -8
_diffrn_reflns_limit_k_max 10
_diffrn_reflns_limit_k_min -10
_diffrn_reflns_limit_l_max 15
_diffrn_reflns_limit_l_min -15
_diffrn_reflns_number 5910
_diffrn_reflns_theta_full 25.99
_diffrn_reflns_theta_max 25.99
_diffrn_reflns_theta_min 1.64
_exptl_absorpt_coefficient_mu 4.014
_exptl_absorpt_correction_T_max 0.6445
_exptl_absorpt_correction_T_min 0.4217
_exptl_absorpt_correction_type multi-scan
_exptl_absorpt_process_details sadabs
_exptl_crystal_colour purple
_exptl_crystal_density_diffrn 2.320
_exptl_crystal_density_meas ?
_exptl_crystal_density_method .
_exptl_crystal_description block
_exptl_crystal_F_000 526
_exptl_crystal_size_max 0.26
_exptl_crystal_size_mid 0.15
_exptl_crystal_size_min 0.12
_refine_diff_density_max 0.936
_refine_diff_density_min -1.064
_refine_diff_density_rms 0.108
_refine_ls_extinction_method none
_refine_ls_goodness_of_fit_ref 1.104
_refine_ls_hydrogen_treatment constr
_refine_ls_matrix_type full
_refine_ls_number_parameters 238
_refine_ls_number_reflns 2952
_refine_ls_number_restraints 0
_refine_ls_restrained_S_all 1.104
_refine_ls_R_factor_all 0.0253
_refine_ls_R_factor_gt 0.0248
_refine_ls_shift/su_max 0.022
_refine_ls_shift/su_mean 0.001
_refine_ls_structure_factor_coef Fsqd
_refine_ls_weighting_details 'calc w=1/[\s^2^(Fo^2^)+(0.0340P)^2^+1.4002P] where P=(Fo^2^+2Fc^2^)/3'
_refine_ls_weighting_scheme calc
_refine_ls_wR_factor_gt 0.0651
_refine_ls_wR_factor_ref 0.0654
_reflns_number_gt 2912
_reflns_number_total 2952
_reflns_threshold_expression >2sigma(I)
_cod_data_source_file b804966a.txt
_cod_data_source_block complex6
_cod_original_sg_symbol_H-M p-1
_cod_database_code 7202127

loop_
_symmetry_equiv_pos_as_xyz
'x, y, z'
'-x, -y, -z'

loop_
_atom_site_label
_atom_site_type_symbol
_atom_site_fract_x
_atom_site_fract_y
_atom_site_fract_z
_atom_site_U_iso_or_equiv
_atom_site_adp_type
_atom_site_occupancy
_atom_site_symmetry_multiplicity
_atom_site_calc_flag
_atom_site_refinement_flags
_atom_site_disorder_assembly
_atom_site_disorder_group
La1 La 0.204798(16) 0.067170(14) 0.686207(9) 0.01699(3) Uani 1 1 d . . .
Ni1 Ni -0.5000 0.0000 1.0000 0.01815(9) Uani 1 2 d S . .
Ni2 Ni -0.5000 0.5000 0.5000 0.01861(9) Uani 1 2 d S . .
O1 O -0.0522(3) 0.0659(3) 0.80751(18) 0.0446(6) Uani 1 1 d . . .
O2 O -0.2914(3) 0.1124(2) 0.90613(16) 0.0321(5) Uani 1 1 d . . .
C1 C -0.1952(4) -0.1561(4) 0.9140(3) 0.0470(9) Uani 1 1 d . . .
H1A H -0.1998 -0.2019 0.8528 0.056 Uiso 1 1 calc R . .
H1B H -0.0840 -0.2009 0.9533 0.056 Uiso 1 1 calc R . .
C2 C -0.1810(4) 0.0211(3) 0.8732(2) 0.0285(6) Uani 1 1 d . . .
N1 N -0.3565(3) -0.2038(2) 0.98436(17) 0.0241(5) Uani 1 1 d . . .
H1C H -0.3188 -0.2633 1.0502 0.029 Uiso 1 1 calc R . .
C3 C -0.4897(4) -0.2897(3) 0.9420(2) 0.0320(6) Uani 1 1 d . . .
H3A H -0.5595 -0.3555 1.0014 0.038 Uiso 1 1 calc R . .
H3B H -0.4240 -0.3602 0.9037 0.038 Uiso 1 1 calc R . .
C4 C -0.6219(4) -0.1763(3) 0.8666(2) 0.0254(6) Uani 1 1 d . . .
O3 O -0.7258(3) -0.2261(2) 0.81058(16) 0.0335(5) Uani 1 1 d . . .
O4 O -0.6209(3) -0.0299(2) 0.86440(14) 0.0266(4) Uani 1 1 d . . .
O5 O -0.0178(3) 0.2520(3) 0.57481(16) 0.0380(5) Uani 1 1 d . . .
O6 O -0.2709(2) 0.3553(2) 0.48940(14) 0.0282(4) Uani 1 1 d . . .
C5 C -0.1956(4) 0.4391(3) 0.6440(2) 0.0314(6) Uani 1 1 d . . .
H5A H -0.1956 0.3674 0.7159 0.038 Uiso 1 1 calc R . .
H5B H -0.0938 0.5092 0.6387 0.038 Uiso 1 1 calc R . .
C6 C -0.1616(3) 0.3415(3) 0.5636(2) 0.0249(6) Uani 1 1 d . . .
N2 N -0.3698(3) 0.5370(2) 0.63007(16) 0.0221(5) Uani 1 1 d . . .
H2A H -0.3460 0.6424 0.6178 0.027 Uiso 1 1 calc R . .
C7 C -0.5024(4) 0.4925(3) 0.7205(2) 0.0272(6) Uani 1 1 d . . .
H7A H -0.5798 0.5863 0.7251 0.033 Uiso 1 1 calc R . .
H7B H -0.4354 0.4550 0.7872 0.033 Uiso 1 1 calc R . .
C8 C -0.6228(3) 0.3639(3) 0.7076(2) 0.0232(6) Uani 1 1 d . . .
O7 O -0.6069(3) 0.3198(2) 0.62091(14) 0.0269(4) Uani 1 1 d . . .
O8 O -0.7329(3) 0.3016(2) 0.78019(15) 0.0326(5) Uani 1 1 d . . .
C9 C 0.5657(3) -0.0459(3) 0.54503(19) 0.0215(5) Uani 1 1 d . . .
O9 O 0.5121(3) -0.0573(3) 0.63906(15) 0.0363(5) Uani 1 1 d . . .
O10 O 0.7136(2) -0.1031(2) 0.51517(14) 0.0269(4) Uani 1 1 d . . .
O1W O 0.0401(3) -0.1418(2) 0.62478(17) 0.0368(5) Uani 1 1 d . . .
H1WA H 0.0688 -0.2232 0.6759 0.044 Uiso 1 1 d R . .
H1WB H -0.0766 -0.1504 0.6258 0.044 Uiso 1 1 d R . .
O2W O -1.1091(17) 0.4296(12) 0.9019(6) 0.135(4) Uani 0.50 1 d P . .
O2W' O -0.9656(18) 0.5074(9) 0.8874(11) 0.218(5) Uani 0.50 1 d P . .

loop_
_atom_site_aniso_label
_atom_site_aniso_U_11
_atom_site_aniso_U_22
_atom_site_aniso_U_33
_atom_site_aniso_U_23
_atom_site_aniso_U_13
_atom_site_aniso_U_12
La1 0.01510(6) 0.02019(6) 0.01498(6) -0.00409(5) 0.00077(5) 0.00196(5)
Ni1 0.01820(18) 0.02102(18) 0.01541(18) -0.00560(15) 0.00266(15) -0.00029(15)
Ni2 0.01707(18) 0.01943(18) 0.01789(19) -0.00275(15) -0.00247(15) 0.00273(15)
O1 0.0343(10) 0.0493(12) 0.0447(11) -0.0055(10) 0.0235(9) -0.0022(9)
O2 0.0297(9) 0.0298(9) 0.0356(10) -0.0081(8) 0.0127(8) -0.0032(8)
C1 0.0379(15) 0.0349(14) 0.063(2) -0.0082(14) 0.0226(14) 0.0084(13)
C2 0.0220(11) 0.0371(13) 0.0239(12) -0.0048(10) 0.0045(10) 0.0017(10)
N1 0.0258(10) 0.0242(9) 0.0205(9) -0.0034(8) -0.0017(8) 0.0042(8)
C3 0.0436(14) 0.0213(11) 0.0297(13) -0.0041(10) -0.0129(11) 0.0056(11)
C4 0.0335(13) 0.0225(11) 0.0189(11) -0.0037(9) -0.0013(10) 0.0029(10)
O3 0.0410(10) 0.0281(8) 0.0329(9) -0.0091(8) -0.0130(8) -0.0016(8)
O4 0.0373(9) 0.0203(8) 0.0221(8) -0.0058(6) -0.0080(7) 0.0045(7)
O5 0.0301(9) 0.0490(11) 0.0319(10) -0.0089(9) -0.0073(8) 0.0201(9)
O6 0.0242(8) 0.0335(9) 0.0285(9) -0.0124(7) -0.0071(7) 0.0100(7)
C5 0.0225(12) 0.0405(14) 0.0320(13) -0.0117(11) -0.0067(10) 0.0055(11)
C6 0.0197(11) 0.0268(11) 0.0240(12) -0.0009(10) -0.0002(9) 0.0063(9)
N2 0.0213(9) 0.0201(9) 0.0246(10) -0.0056(8) -0.0015(8) 0.0017(8)
C7 0.0291(12) 0.0300(11) 0.0265(12) -0.0149(9) 0.0010(10) -0.0010(10)
C8 0.0237(11) 0.0212(10) 0.0217(11) -0.0015(9) -0.0008(9) 0.0041(9)
O7 0.0355(9) 0.0242(8) 0.0221(8) -0.0066(7) 0.0007(7) -0.0077(7)
O8 0.0382(10) 0.0340(9) 0.0243(9) -0.0052(7) 0.0077(8) -0.0062(8)
C9 0.0206(11) 0.0243(10) 0.0197(11) -0.0066(9) 0.0019(9) 0.0016(9)
O9 0.0310(9) 0.0543(12) 0.0184(8) -0.0045(8) 0.0015(7) 0.0174(9)
O10 0.0209(8) 0.0361(9) 0.0226(8) -0.0081(7) -0.0009(7) 0.0096(7)
O1W 0.0365(10) 0.0373(10) 0.0387(10) -0.0110(8) -0.0139(8) -0.0050(8)
O2W 0.223(10) 0.128(7) 0.049(4) -0.023(4) -0.028(5) 0.046(7)
O2W' 0.300(11) 0.040(3) 0.300(11) -0.046(5) 0.211(9) -0.017(5)

loop_
_atom_type_symbol
_atom_type_description
_atom_type_scat_dispersion_real
_atom_type_scat_dispersion_imag
_atom_type_scat_source
C C 0.0033 0.0016 'International Tables Vol C Tables 4.2.6.8 and 6.1.1.4'
H H 0.0000 0.0000 'International Tables Vol C Tables 4.2.6.8 and 6.1.1.4'
N N 0.0061 0.0033 'International Tables Vol C Tables 4.2.6.8 and 6.1.1.4'
O O 0.0106 0.0060 'International Tables Vol C Tables 4.2.6.8 and 6.1.1.4'
Ni Ni 0.3393 1.1124 'International Tables Vol C Tables 4.2.6.8 and 6.1.1.4'
La La -0.2871 2.4523 'International Tables Vol C Tables 4.2.6.8 and 6.1.1.4'

loop_
_geom_angle_atom_site_label_1
_geom_angle_atom_site_label_2
_geom_angle_atom_site_label_3
_geom_angle
_geom_angle_site_symmetry_1
_geom_angle_site_symmetry_3
_geom_angle_publ_flag
O1 La1 O5 77.77(7) . . ?
O1 La1 O1W 85.56(8) . . ?
O5 La1 O1W 83.71(7) . . ?
O1 La1 O9 149.75(7) . . ?
O5 La1 O9 131.26(6) . . ?
O1W La1 O9 89.30(7) . . ?
O1 La1 O4 81.59(7) . 1_655 ?
O5 La1 O4 149.79(7) . 1_655 ?
O1W La1 O4 116.55(6) . 1_655 ?
O9 La1 O4 74.16(6) . 1_655 ?
O1 La1 O10 141.90(7) . 2_656 ?
O5 La1 O10 69.22(6) . 2_656 ?
O1W La1 O10 72.68(6) . 2_656 ?
O9 La1 O10 62.68(6) . 2_656 ?
O4 La1 O10 136.02(6) 1_655 2_656 ?
O1 La1 O7 120.16(7) . 1_655 ?
O5 La1 O7 78.54(7) . 1_655 ?
O1W La1 O7 144.02(6) . 1_655 ?
O9 La1 O7 79.64(7) . 1_655 ?
O4 La1 O7 93.33(6) 1_655 1_655 ?
O10 La1 O7 71.83(6) 2_656 1_655 ?
O1 La1 O3 83.10(7) . 1_655 ?
O5 La1 O3 146.69(7) . 1_655 ?
O1W La1 O3 67.71(6) . 1_655 ?
O9 La1 O3 67.44(6) . 1_655 ?
O4 La1 O3 49.19(6) 1_655 1_655 ?
O10 La1 O3 115.01(6) 2_656 1_655 ?
O7 La1 O3 134.77(6) 1_655 1_655 ?
O1 La1 O8 75.93(7) . 1_655 ?
O5 La1 O8 87.46(7) . 1_655 ?
O1W La1 O8 160.83(7) . 1_655 ?
O9 La1 O8 109.21(7) . 1_655 ?
O4 La1 O8 66.11(6) 1_655 1_655 ?
O10 La1 O8 119.74(6) 2_656 1_655 ?
O7 La1 O8 48.88(6) 1_655 1_655 ?
O3 La1 O8 114.08(6) 1_655 1_655 ?
O1 La1 C4 85.15(7) . 1_655 ?
O5 La1 C4 162.69(7) . 1_655 ?
O1W La1 C4 92.24(7) . 1_655 ?
O9 La1 C4 65.26(6) . 1_655 ?
O4 La1 C4 25.13(6) 1_655 1_655 ?
O10 La1 C4 125.60(6) 2_656 1_655 ?
O7 La1 C4 113.15(7) 1_655 1_655 ?
O3 La1 C4 24.53(7) 1_655 1_655 ?
O8 La1 C4 91.16(7) 1_655 1_655 ?
O1 La1 C8 99.00(8) . 1_655 ?
O5 La1 C8 84.83(7) . 1_655 ?
O1W La1 C8 166.48(6) . 1_655 ?
O9 La1 C8 92.88(7) . 1_655 ?
O4 La1 C8 76.83(6) 1_655 1_655 ?
O10 La1 C8 96.52(6) 2_656 1_655 ?
O7 La1 C8 24.80(6) 1_655 1_655 ?
O3 La1 C8 125.30(6) 1_655 1_655 ?
O8 La1 C8 24.32(6) 1_655 1_655 ?
C4 La1 C8 100.79(7) 1_655 1_655 ?
O2 Ni1 O2 180.0 . 2_457 ?
O2 Ni1 N1 83.98(8) . . ?
O2 Ni1 N1 96.02(8) 2_457 . ?
O2 Ni1 N1 96.02(8) . 2_457 ?
O2 Ni1 N1 83.98(8) 2_457 2_457 ?
N1 Ni1 N1 180.00(11) . 2_457 ?
O2 Ni1 O4 90.52(8) . 2_457 ?
O2 Ni1 O4 89.48(8) 2_457 2_457 ?
N1 Ni1 O4 99.94(8) . 2_457 ?
N1 Ni1 O4 80.06(8) 2_457 2_457 ?
O2 Ni1 O4 89.48(8) . . ?
O2 Ni1 O4 90.52(8) 2_457 . ?
N1 Ni1 O4 80.06(8) . . ?
N1 Ni1 O4 99.94(8) 2_457 . ?
O4 Ni1 O4 180.0 2_457 . ?
O6 Ni2 O6 180.000(1) . 2_466 ?
O6 Ni2 N2 95.99(8) . 2_466 ?
O6 Ni2 N2 84.01(8) 2_466 2_466 ?
O6 Ni2 N2 84.01(8) . . ?
O6 Ni2 N2 95.99(8) 2_466 . ?
N2 Ni2 N2 180.0 2_466 . ?
O6 Ni2 O7 90.20(7) . 2_466 ?
O6 Ni2 O7 89.80(7) 2_466 2_466 ?
N2 Ni2 O7 80.14(8) 2_466 2_466 ?
N2 Ni2 O7 99.86(8) . 2_466 ?
O6 Ni2 O7 89.80(7) . . ?
O6 Ni2 O7 90.20(7) 2_466 . ?
N2 Ni2 O7 99.86(8) 2_466 . ?
N2 Ni2 O7 80.14(8) . . ?
O7 Ni2 O7 180.00(8) 2_466 . ?
C2 O1 La1 162.6(2) . . ?
C2 O2 Ni1 113.67(17) . . ?
N1 C1 C2 114.2(2) . . ?
N1 C1 H1A 108.7 . . ?
C2 C1 H1A 108.7 . . ?
N1 C1 H1B 108.7 . . ?
C2 C1 H1B 108.7 . . ?
H1A C1 H1B 107.6 . . ?
O2 C2 O1 124.1(3) . . ?
O2 C2 C1 119.9(2) . . ?
O1 C2 C1 116.0(3) . . ?
C3 N1 C1 114.8(2) . . ?
C3 N1 Ni1 104.63(15) . . ?
C1 N1 Ni1 107.82(16) . . ?
C3 N1 H1C 109.8 . . ?
C1 N1 H1C 109.8 . . ?
Ni1 N1 H1C 109.8 . . ?
N1 C3 C4 111.6(2) . . ?
N1 C3 H3A 109.3 . . ?
C4 C3 H3A 109.3 . . ?
N1 C3 H3B 109.3 . . ?
C4 C3 H3B 109.3 . . ?
H3A C3 H3B 108.0 . . ?
O3 C4 O4 122.1(2) . . ?
O3 C4 C3 120.9(2) . . ?
O4 C4 C3 117.1(2) . . ?
O3 C4 La1 63.83(13) . 1_455 ?
O4 C4 La1 60.17(12) . 1_455 ?
C3 C4 La1 165.63(18) . 1_455 ?
C4 O3 La1 91.64(14) . 1_455 ?
C4 O4 Ni1 110.84(15) . . ?
C4 O4 La1 94.69(15) . 1_455 ?
Ni1 O4 La1 154.34(8) . 1_455 ?
C6 O5 La1 151.56(18) . . ?
C6 O6 Ni2 113.50(17) . . ?
N2 C5 C6 114.3(2) . . ?
N2 C5 H5A 108.7 . . ?
C6 C5 H5A 108.7 . . ?
N2 C5 H5B 108.7 . . ?
C6 C5 H5B 108.7 . . ?
H5A C5 H5B 107.6 . . ?
O6 C6 O5 123.4(3) . . ?
O6 C6 C5 120.1(2) . . ?
O5 C6 C5 116.5(2) . . ?
C5 N2 C7 114.19(19) . . ?
C5 N2 Ni2 107.89(17) . . ?
C7 N2 Ni2 105.14(15) . . ?
C5 N2 H2A 109.8 . . ?
C7 N2 H2A 109.8 . . ?
Ni2 N2 H2A 109.8 . . ?
N2 C7 C8 111.5(2) . . ?
N2 C7 H7A 109.3 . . ?
C8 C7 H7A 109.3 . . ?
N2 C7 H7B 109.3 . . ?
C8 C7 H7B 109.3 . . ?
H7A C7 H7B 108.0 . . ?
O8 C8 O7 121.1(2) . . ?
O8 C8 C7 120.8(2) . . ?
O7 C8 C7 118.1(2) . . ?
O8 C8 La1 63.30(14) . 1_455 ?
O7 C8 La1 58.71(13) . 1_455 ?
C7 C8 La1 168.92(17) . 1_455 ?
C8 O7 Ni2 109.72(15) . . ?
C8 O7 La1 96.48(14) . 1_455 ?
Ni2 O7 La1 151.53(9) . 1_455 ?
C8 O8 La1 92.38(16) . 1_455 ?
O9 C9 O10 126.7(2) . . ?
O9 C9 C9 117.0(3) . 2_656 ?
O10 C9 C9 116.3(3) . 2_656 ?
C9 O9 La1 122.64(15) . . ?
C9 O10 La1 121.33(15) . 2_656 ?
La1 O1W H1WA 99.0 . . ?
La1 O1W H1WB 125.9 . . ?
H1WA O1W H1WB 99.2 . . ?

loop_
_geom_bond_atom_site_label_1
_geom_bond_atom_site_label_2
_geom_bond_distance
_geom_bond_site_symmetry_2
_geom_bond_publ_flag
La1 O1 2.377(2) . ?
La1 O5 2.4209(18) . ?
La1 O1W 2.525(2) . ?
La1 O9 2.5299(19) . ?
La1 O4 2.5721(17) 1_655 ?
La1 O10 2.5725(18) 2_656 ?
La1 O7 2.5787(18) 1_655 ?
La1 O3 2.6530(18) 1_655 ?
La1 O8 2.681(2) 1_655 ?
La1 C4 2.955(2) 1_655 ?
La1 C8 2.998(3) 1_655 ?
Ni1 O2 2.0253(18) . ?
Ni1 O2 2.0253(18) 2_457 ?
Ni1 N1 2.041(2) . ?
Ni1 N1 2.041(2) 2_457 ?
Ni1 O4 2.0578(18) 2_457 ?
Ni1 O4 2.0578(18) . ?
Ni2 O6 2.0356(17) . ?
Ni2 O6 2.0356(17) 2_466 ?
Ni2 N2 2.051(2) 2_466 ?
Ni2 N2 2.051(2) . ?
Ni2 O7 2.0581(17) 2_466 ?
Ni2 O7 2.0581(17) . ?
O1 C2 1.242(3) . ?
O2 C2 1.229(3) . ?
C1 N1 1.459(4) . ?
C1 C2 1.493(4) . ?
C1 H1A 0.9700 . ?
C1 H1B 0.9700 . ?
N1 C3 1.452(4) . ?
N1 H1C 0.9100 . ?
C3 C4 1.508(3) . ?
C3 H3A 0.9700 . ?
C3 H3B 0.9700 . ?
C4 O3 1.227(3) . ?
C4 O4 1.259(3) . ?
C4 La1 2.955(2) 1_455 ?
O3 La1 2.6530(18) 1_455 ?
O4 La1 2.5721(17) 1_455 ?
O5 C6 1.247(3) . ?
O6 C6 1.238(3) . ?
C5 N2 1.463(3) . ?
C5 C6 1.498(4) . ?
C5 H5A 0.9700 . ?
C5 H5B 0.9700 . ?
N2 C7 1.463(3) . ?
N2 H2A 0.9100 . ?
C7 C8 1.498(4) . ?
C7 H7A 0.9700 . ?
C7 H7B 0.9700 . ?
C8 O8 1.236(3) . ?
C8 O7 1.266(3) . ?
C8 La1 2.998(3) 1_455 ?
O7 La1 2.5787(18) 1_455 ?
O8 La1 2.681(2) 1_455 ?
C9 O9 1.235(3) . ?
C9 O10 1.239(3) . ?
C9 C9 1.544(5) 2_656 ?
O10 La1 2.5725(18) 2_656 ?
O1W H1WA 0.8501 . ?
O1W H1WB 0.8499 . ?
O2W O2W' 1.252(16) . ?
